data_7057990
loop_
_publ_author_name
'Florindo, Pedro R.'
'Pereira, Diane M.'
'Borralho, Pedro M.'
'Piedade, M. F. M.'
'Oliveira, M. Concei\,c\~ao'
'Dias, Ana M.'
'Rodrigues, Cec\'ilia M. P.'
'Fernandes, Ana C.'

_publ_section_title
;
 Organoruthenium(ii) nucleoside conjugates as colon cytotoxic agents
;
_journal_issue 3
_journal_name_full 'New Journal of Chemistry'
_journal_page_first 1195
_journal_paper_doi 10.1039/C8NJ04515A
_journal_volume 43
_journal_year 2019
_chemical_formula_sum 'C49 H41 F6 N6 O4 P3 Ru'
_chemical_formula_weight 1085.86
_space_group_crystal_system triclinic
_space_group_IT_number 2
_space_group_name_Hall '-P 1'
_space_group_name_H-M_alt 'P -1'
_symmetry_space_group_name_Hall '-P 1'
_symmetry_space_group_name_H-M 'P -1'
_atom_sites_solution_hydrogens geom
_audit_creation_method SHELXL-2013
_audit_update_record
;
2018-11-12 deposited with the CCDC.
2018-11-27 downloaded from the CCDC.
;
_cell_angle_alpha 108.534(4)
_cell_angle_beta 93.246(5)
_cell_angle_gamma 105.595(4)
_cell_formula_units_Z 2
_cell_length_a 9.1748(9)
_cell_length_b 14.2480(13)
_cell_length_c 19.9453(18)
_cell_measurement_temperature 150(2)
_cell_volume 2352.1(4)
_computing_structure_refinement 'SHELXL-2013 (Sheldrick, 2013)'
_diffrn_ambient_temperature 150(2)
_diffrn_measured_fraction_theta_full 0.989
_diffrn_measured_fraction_theta_max 0.983
_diffrn_radiation_type MoK\a
_diffrn_radiation_wavelength 0.71073
_diffrn_reflns_av_R_equivalents 0.0531
_diffrn_reflns_av_unetI/netI 0.0580
_diffrn_reflns_Laue_measured_fraction_full 0.989
_diffrn_reflns_Laue_measured_fraction_max 0.983
_diffrn_reflns_limit_h_max 11
_diffrn_reflns_limit_h_min -11
_diffrn_reflns_limit_k_max 16
_diffrn_reflns_limit_k_min -17
_diffrn_reflns_limit_l_max 24
_diffrn_reflns_limit_l_min -19
_diffrn_reflns_number 34065
_diffrn_reflns_point_group_measured_fraction_full 0.989
_diffrn_reflns_point_group_measured_fraction_max 0.983
_diffrn_reflns_theta_full 25.242
_diffrn_reflns_theta_max 26.078
_diffrn_reflns_theta_min 2.389
_exptl_absorpt_coefficient_mu 0.512
_exptl_crystal_density_diffrn 1.533
_exptl_crystal_F_000 1104
_exptl_crystal_size_max 0.380
_exptl_crystal_size_mid 0.270
_exptl_crystal_size_min 0.220
_refine_diff_density_max 1.089
_refine_diff_density_min -0.690
_refine_diff_density_rms 0.109
_refine_ls_extinction_method none
_refine_ls_goodness_of_fit_ref 1.058
_refine_ls_hydrogen_treatment constr
_refine_ls_matrix_type full
_refine_ls_number_parameters 611
_refine_ls_number_reflns 9184
_refine_ls_number_restraints 7
_refine_ls_restrained_S_all 1.059
_refine_ls_R_factor_all 0.0837
_refine_ls_R_factor_gt 0.0634
_refine_ls_shift/su_max 0.000
_refine_ls_shift/su_mean 0.000
_refine_ls_structure_factor_coef Fsqd
_refine_ls_weighting_details 'w=1/[\s^2^(Fo^2^)+(0.0675P)^2^+8.7311P] where P=(Fo^2^+2Fc^2^)/3'
_refine_ls_weighting_scheme calc
_refine_ls_wR_factor_gt 0.1531
_refine_ls_wR_factor_ref 0.1641
_reflns_Friedel_coverage 0.000
_reflns_number_gt 7348
_reflns_number_total 9184
_reflns_threshold_expression 'I > 2\s(I)'
_cod_data_source_file c8nj04515a2.cif
_cod_data_source_block shelx
_cod_depositor_comments 'Adding full bibliography for 7057990.cif.'
_cod_database_code 7057990
_shelx_space_group_comment
;
The symmetry employed for this shelxl refinement is uniquely defined
by the following loop, which should always be used as a source of
symmetry information in preference to the above space-group names.
They are only intended as comments.
;
_shelx_estimated_absorpt_t_min 0.829
_shelx_estimated_absorpt_t_max 0.896
_shelxl_version_number 2013-4

loop_
_space_group_symop_operation_xyz
'x, y, z'
'-x, -y, -z'

loop_
_atom_site_label
_atom_site_type_symbol
_atom_site_fract_x
_atom_site_fract_y
_atom_site_fract_z
_atom_site_U_iso_or_equiv
_atom_site_adp_type
_atom_site_occupancy
_atom_site_site_symmetry_order
_atom_site_calc_flag
_atom_site_refinement_flags_posn
_atom_site_refinement_flags_adp
_atom_site_refinement_flags_occupancy
_atom_site_disorder_assembly
_atom_site_disorder_group
Ru1 Ru 0.24775(4) 0.57135(3) 0.87340(2) 0.02328(13) Uani 1 1 d . . . . .
P1 P 0.41953(14) 0.70220(9) 0.85056(6) 0.0238(3) Uani 1 1 d . . . . .
P2 P 0.31563(14) 0.47019(10) 0.77333(7) 0.0259(3) Uani 1 1 d . . . . .
P3 P 0.1244(2) 0.90655(15) 0.18232(13) 0.0646(5) Uani 1 1 d . . . . .
O2 O -0.6025(4) 0.5644(3) 0.5670(2) 0.0390(9) Uani 1 1 d . . . . .
N1 N 0.0913(5) 0.5971(3) 0.8117(2) 0.0289(9) Uani 1 1 d . . . . .
C5 C -0.2554(6) 0.6638(5) 0.6202(3) 0.0333(12) Uani 1 1 d . . . . .
C111 C 0.3707(5) 0.8222(4) 0.8691(3) 0.0274(10) Uani 1 1 d . . . . .
C12 C -0.5966(6) 0.6543(4) 0.5779(3) 0.0314(11) Uani 1 1 d . . . . .
N2 N -0.4581(5) 0.7262(4) 0.5776(2) 0.0363(10) Uani 1 1 d . . . . .
C2 C -0.0945(6) 0.6302(4) 0.7272(3) 0.0330(12) Uani 1 1 d . . . . .
C11 C -0.7251(6) 0.6943(4) 0.5908(3) 0.0336(12) Uani 1 1 d . . . . .
C6 C -0.1770(7) 0.7472(5) 0.6818(3) 0.0448(14) Uani 1 1 d . . . . .
H6 H -0.1798 0.8153 0.6870 0.054 Uiso 1 1 calc R U . . .
N3 N -0.5651(6) 0.8612(4) 0.6027(3) 0.0520(13) Uani 1 1 d . . . . .
C126 C 0.7212(6) 0.8331(4) 0.8905(3) 0.0358(12) Uani 1 1 d . . . . .
H126 H 0.6872 0.8751 0.8684 0.043 Uiso 1 1 calc R U . . .
C231 C 0.4555(6) 0.5513(4) 0.7360(3) 0.0300(11) Uani 1 1 d . . . . .
H23D H 0.5609 0.5592 0.7563 0.036 Uiso 1 1 calc R U . . .
H23E H 0.4424 0.5177 0.6834 0.036 Uiso 1 1 calc R U . . .
C125 C 0.8751(6) 0.8632(5) 0.9217(3) 0.0429(14) Uani 1 1 d . . . . .
H125 H 0.9444 0.9260 0.9214 0.052 Uiso 1 1 calc R U . . .
O1 O -0.3172(5) 0.8853(4) 0.5808(3) 0.0731(16) Uani 1 1 d . . . . .
C221 C 0.4050(6) 0.3776(4) 0.7892(3) 0.0334(11) Uani 1 1 d . . . . .
C3 C -0.1794(6) 0.5464(4) 0.6677(3) 0.0357(12) Uani 1 1 d . . . . .
H3 H -0.1826 0.4776 0.6638 0.043 Uiso 1 1 calc R U . . .
C25 C 0.1883(7) 0.6261(5) 0.9832(3) 0.0408(14) Uani 1 1 d . . . . .
H25 H 0.1652 0.6895 1.0030 0.049 Uiso 1 1 calc R U . . .
C121 C 0.6191(6) 0.7433(4) 0.8918(3) 0.0298(11) Uani 1 1 d . . . . .
C222 C 0.5633(7) 0.3949(5) 0.7976(3) 0.0460(14) Uani 1 1 d . . . . .
H222 H 0.6293 0.4536 0.7903 0.055 Uiso 1 1 calc R U . . .
C22 C 0.3173(7) 0.5042(5) 0.9505(3) 0.0404(13) Uani 1 1 d . . . . .
H22 H 0.3972 0.4729 0.9441 0.048 Uiso 1 1 calc R U . . .
C8 C -0.3307(6) 0.6824(5) 0.5580(3) 0.0447(15) Uani 1 1 d . . . . .
C223 C 0.6239(8) 0.3260(6) 0.8168(4) 0.0573(18) Uani 1 1 d . . . . .
H223 H 0.7312 0.3365 0.8208 0.069 Uiso 1 1 calc R U . . .
C122 C 0.6727(6) 0.6819(5) 0.9227(3) 0.0412(13) Uani 1 1 d . . . . .
H122 H 0.6040 0.6188 0.9229 0.049 Uiso 1 1 calc R U . . .
C211 C 0.1557(6) 0.3906(4) 0.7006(3) 0.0290(11) Uani 1 1 d . . . . .
C4 C -0.2590(6) 0.5640(5) 0.6146(3) 0.0378(13) Uani 1 1 d . . . . .
H4 H -0.3167 0.5070 0.5738 0.045 Uiso 1 1 calc R U . . .
C10 C -0.7036(7) 0.7945(5) 0.6033(3) 0.0426(14) Uani 1 1 d . . . . .
H10 H -0.7876 0.8211 0.6131 0.051 Uiso 1 1 calc R U . . .
C9 C -0.4371(7) 0.8285(5) 0.5868(3) 0.0455(15) Uani 1 1 d . . . . .
C24 C 0.0815(7) 0.5271(5) 0.9429(3) 0.0429(14) Uani 1 1 d . . . . .
H24 H -0.0256 0.5136 0.9306 0.051 Uiso 1 1 calc R U . . .
C112 C 0.3531(6) 0.8717(4) 0.9384(3) 0.0403(13) Uani 1 1 d . . . . .
H112 H 0.3722 0.8450 0.9749 0.048 Uiso 1 1 calc R U . . .
C114 C 0.2794(8) 1.0009(5) 0.9044(4) 0.0537(17) Uani 1 1 d . . . . .
H114 H 0.2511 1.0630 0.9170 0.064 Uiso 1 1 calc R U . . .
F5 F -0.0245(11) 0.8732(11) 0.1339(5) 0.239(6) Uani 1 1 d . . . . .
C131 C 0.4308(6) 0.6570(4) 0.7542(3) 0.0295(11) Uani 1 1 d . . . . .
H13D H 0.3348 0.6517 0.7260 0.035 Uiso 1 1 calc R U . . .
H13E H 0.5171 0.7061 0.7434 0.035 Uiso 1 1 calc R U . . .
C216 C 0.1639(7) 0.3758(5) 0.6286(3) 0.0464(15) Uani 1 1 d . . . . .
H216 H 0.2564 0.4081 0.6150 0.056 Uiso 1 1 calc R U . . .
C214 C -0.0967(8) 0.2660(5) 0.5956(3) 0.0586(18) Uani 1 1 d . . . . .
H214 H -0.1827 0.2239 0.5598 0.070 Uiso 1 1 calc R U . . .
C7 C -0.0951(7) 0.7309(5) 0.7353(3) 0.0415(13) Uani 1 1 d . . . . .
H7 H -0.0402 0.7876 0.7770 0.050 Uiso 1 1 calc R U . . .
C113 C 0.3074(7) 0.9606(5) 0.9547(4) 0.0518(16) Uani 1 1 d . . . . .
H113 H 0.2956 0.9940 1.0026 0.062 Uiso 1 1 calc R U . . .
C1 C 0.0052(6) 0.6127(4) 0.7771(3) 0.0329(11) Uani 1 1 d . . . . .
C124 C 0.9247(7) 0.8026(5) 0.9523(4) 0.0517(16) Uani 1 1 d . . . . .
H124 H 1.0290 0.8229 0.9731 0.062 Uiso 1 1 calc R U . . .
C23 C 0.1599(7) 0.4535(5) 0.9245(3) 0.0433(14) Uani 1 1 d . . . . .
H23 H 0.1149 0.3813 0.8989 0.052 Uiso 1 1 calc R U . . .
F4 F 0.2202(9) 0.9088(5) 0.1227(4) 0.146(3) Uani 1 1 d . . . . .
C213 C -0.1062(7) 0.2793(5) 0.6668(3) 0.0523(16) Uani 1 1 d . . . . .
H213 H -0.1976 0.2442 0.6797 0.063 Uiso 1 1 calc R U . . .
C21 C 0.3347(6) 0.6122(5) 0.9883(3) 0.0363(12) Uani 1 1 d . . . . .
H21 H 0.4279 0.6646 1.0123 0.044 Uiso 1 1 calc R U . . .
C224 C 0.5308(10) 0.2428(6) 0.8301(4) 0.063(2) Uani 1 1 d . . . . .
H224 H 0.5735 0.1968 0.8440 0.076 Uiso 1 1 calc R U . . .
C225 C 0.3779(10) 0.2270(5) 0.8231(4) 0.0616(19) Uani 1 1 d . . . . .
H225 H 0.3137 0.1702 0.8331 0.074 Uiso 1 1 calc R U . . .
C212 C 0.0170(7) 0.3435(5) 0.7191(3) 0.0440(14) Uani 1 1 d . . . . .
H212 H 0.0074 0.3558 0.7681 0.053 Uiso 1 1 calc R U . . .
C123 C 0.8242(7) 0.7112(6) 0.9533(4) 0.0542(17) Uani 1 1 d . . . . .
H123 H 0.8593 0.6690 0.9749 0.065 Uiso 1 1 calc R U . . .
C226 C 0.3131(8) 0.2916(5) 0.8017(4) 0.0511(16) Uani 1 1 d . . . . .
H226 H 0.2050 0.2774 0.7954 0.061 Uiso 1 1 calc R U . . .
C116 C 0.3401(10) 0.8623(5) 0.8172(4) 0.064(2) Uani 1 1 d . . . . .
H116 H 0.3515 0.8294 0.7691 0.076 Uiso 1 1 calc R U . . .
C115 C 0.2921(11) 0.9515(6) 0.8353(5) 0.080(3) Uani 1 1 d . . . . .
H115 H 0.2684 0.9777 0.7992 0.095 Uiso 1 1 calc R U . . .
C215 C 0.0382(8) 0.3143(6) 0.5769(3) 0.066(2) Uani 1 1 d . . . . .
H215 H 0.0448 0.3052 0.5280 0.079 Uiso 1 1 calc R U . . .
C13 C -0.8775(7) 0.6190(5) 0.5877(4) 0.0518(16) Uani 1 1 d . . . . .
H13A H -0.8667 0.5495 0.5779 0.078 Uiso 1 1 calc R U . . .
H13B H -0.9511 0.6175 0.5495 0.078 Uiso 1 1 calc R U . . .
H13C H -0.9143 0.6409 0.6336 0.078 Uiso 1 1 calc R U . . .
F2 F 0.1008(11) 0.7876(6) 0.1589(6) 0.191(4) Uani 1 1 d . . . . .
F1 F 0.1250(14) 1.0177(5) 0.2036(5) 0.209(5) Uani 1 1 d . . . . .
F6 F 0.0262(9) 0.9014(6) 0.2450(5) 0.157(3) Uani 1 1 d . . . . .
F3 F 0.2599(10) 0.9284(13) 0.2310(5) 0.266(7) Uani 1 1 d . . . . .
C14 C -0.5500(11) 0.9689(8) 0.6081(5) 0.087(3) Uiso 1 1 d . . . . .
N5 N -0.5121(7) 1.2534(4) 0.6051(3) 0.0579(15) Uani 1 1 d . . . . .
N6 N -0.4945(9) 1.3223(6) 0.5939(4) 0.086(2) Uani 1 1 d . . . . .
O31 O -0.6185(18) 0.9814(12) 0.5500(8) 0.109(5) Uiso 0.548(11) 1 d . . P A 1
C15 C -0.5815(17) 1.0304(11) 0.6649(7) 0.055(3) Uiso 0.548(11) 1 d . . P A 1
N4 N -0.5312(16) 1.1886(10) 0.6390(8) 0.077(4) Uiso 0.548(11) 1 d D . P A 1
O4 O -0.9279(19) 0.9549(15) 0.6261(10) 0.121(5) Uiso 0.548(11) 1 d D . P A 1
H4A H -1.0200 0.9404 0.6323 0.181 Uiso 0.548(11) 1 calc R U P A 1
C16 C -0.7352(14) 1.0399(10) 0.5674(7) 0.058(3) Uiso 0.548(11) 1 d D . P A 1
H16 H -0.7256 1.0858 0.5379 0.069 Uiso 0.548(11) 1 calc R U P A 1
C18 C -0.9123(17) 0.9924(16) 0.5686(10) 0.087(5) Uiso 0.548(11) 1 d D . P A 1
H18A H -0.9642 1.0465 0.5745 0.104 Uiso 0.548(11) 1 calc R U P A 1
H18B H -0.9603 0.9351 0.5229 0.104 Uiso 0.548(11) 1 calc R U P A 1
C17 C -0.6521(16) 1.1038(11) 0.6393(8) 0.070(4) Uiso 0.548(11) 1 d D . P A 1
C15A C -0.6820(12) 0.9478(8) 0.5416(5) 0.018(2) Uiso 0.452(11) 1 d . . P A 2
O31A O -0.6673(13) 0.9991(8) 0.6721(5) 0.055(3) Uiso 0.452(11) 1 d . . P A 2
N4A N -0.4865(19) 1.1736(14) 0.6103(11) 0.086(5) Uiso 0.452(11) 1 d D . P A 2
O4A O -0.955(2) 0.9243(15) 0.5764(12) 0.119(6) Uiso 0.452(11) 1 d D . P A 2
H4A1 H -1.0028 0.8824 0.5950 0.178 Uiso 0.452(11) 1 calc R U P A 2
C17A C -0.6571(18) 1.0890(14) 0.5904(10) 0.066(5) Uiso 0.452(11) 1 d D . P A 2
C18A C -0.902(4) 1.027(2) 0.629(2) 0.167(14) Uiso 0.452(11) 1 d D . P A 2
H18C H -0.9368 1.0757 0.6107 0.200 Uiso 0.452(11) 1 calc R U P A 2
H18D H -0.9481 1.0269 0.6730 0.200 Uiso 0.452(11) 1 calc R U P A 2
C16A C -0.751(3) 1.0618(19) 0.6465(12) 0.095(7) Uiso 0.452(11) 1 d D . P A 2
H16A H -0.7292 1.1288 0.6875 0.114 Uiso 0.452(11) 1 calc R U P A 2

loop_
_atom_site_aniso_label
_atom_site_aniso_U_11
_atom_site_aniso_U_22
_atom_site_aniso_U_33
_atom_site_aniso_U_23
_atom_site_aniso_U_13
_atom_site_aniso_U_12
Ru1 0.0252(2) 0.0289(2) 0.0198(2) 0.01136(16) 0.00703(14) 0.01059(16)
P1 0.0249(6) 0.0258(6) 0.0223(6) 0.0089(5) 0.0054(5) 0.0095(5)
P2 0.0277(6) 0.0258(7) 0.0246(6) 0.0078(5) 0.0071(5) 0.0092(5)
P3 0.0587(12) 0.0501(11) 0.0963(16) 0.0386(11) 0.0069(11) 0.0198(9)
O2 0.043(2) 0.042(2) 0.036(2) 0.0122(18) 0.0086(17) 0.0202(18)
N1 0.026(2) 0.040(3) 0.024(2) 0.0128(19) 0.0082(17) 0.0132(19)
C5 0.024(3) 0.055(3) 0.034(3) 0.023(3) 0.013(2) 0.022(2)
C111 0.021(2) 0.023(2) 0.035(3) 0.006(2) 0.001(2) 0.0059(19)
C12 0.036(3) 0.043(3) 0.022(2) 0.014(2) 0.006(2) 0.017(2)
N2 0.036(2) 0.052(3) 0.035(2) 0.024(2) 0.013(2) 0.023(2)
C2 0.025(3) 0.052(3) 0.031(3) 0.018(3) 0.009(2) 0.020(2)
C11 0.033(3) 0.044(3) 0.030(3) 0.015(2) 0.009(2) 0.018(2)
C6 0.052(4) 0.056(4) 0.042(3) 0.019(3) 0.014(3) 0.038(3)
N3 0.051(3) 0.038(3) 0.072(4) 0.024(3) -0.001(3) 0.018(2)
C126 0.035(3) 0.035(3) 0.035(3) 0.007(2) 0.008(2) 0.012(2)
C231 0.028(3) 0.032(3) 0.027(2) 0.006(2) 0.011(2) 0.006(2)
C125 0.024(3) 0.047(3) 0.044(3) 0.004(3) 0.005(2) 0.001(2)
O1 0.048(3) 0.075(3) 0.112(4) 0.066(3) 0.004(3) 0.007(2)
C221 0.042(3) 0.026(3) 0.031(3) 0.004(2) 0.004(2) 0.016(2)
C3 0.030(3) 0.044(3) 0.040(3) 0.022(3) 0.007(2) 0.014(2)
C25 0.054(4) 0.052(4) 0.024(3) 0.017(3) 0.022(2) 0.023(3)
C121 0.026(3) 0.038(3) 0.023(2) 0.003(2) 0.003(2) 0.015(2)
C222 0.049(4) 0.051(4) 0.044(3) 0.017(3) 0.004(3) 0.024(3)
C22 0.055(4) 0.048(3) 0.029(3) 0.021(3) 0.004(3) 0.025(3)
C8 0.038(3) 0.082(5) 0.041(3) 0.039(3) 0.021(3) 0.035(3)
C223 0.056(4) 0.072(5) 0.051(4) 0.018(4) 0.000(3) 0.038(4)
C122 0.030(3) 0.048(3) 0.050(3) 0.021(3) 0.006(3) 0.015(3)
C211 0.034(3) 0.023(3) 0.027(2) 0.005(2) 0.002(2) 0.011(2)
C4 0.027(3) 0.052(4) 0.033(3) 0.015(3) 0.001(2) 0.011(2)
C10 0.046(3) 0.053(4) 0.037(3) 0.018(3) 0.006(3) 0.025(3)
C9 0.039(3) 0.049(4) 0.056(4) 0.031(3) -0.003(3) 0.010(3)
C24 0.035(3) 0.064(4) 0.037(3) 0.032(3) 0.011(2) 0.008(3)
C112 0.043(3) 0.041(3) 0.038(3) 0.009(3) 0.006(3) 0.021(3)
C114 0.053(4) 0.035(3) 0.076(5) 0.014(3) 0.011(3) 0.023(3)
F5 0.178(9) 0.367(16) 0.154(8) -0.004(9) -0.038(7) 0.179(10)
C131 0.034(3) 0.030(3) 0.026(2) 0.013(2) 0.009(2) 0.007(2)
C216 0.046(3) 0.057(4) 0.029(3) 0.010(3) 0.007(3) 0.011(3)
C214 0.054(4) 0.059(4) 0.038(3) -0.004(3) -0.010(3) 0.006(3)
C7 0.043(3) 0.050(4) 0.029(3) 0.005(3) -0.001(2) 0.024(3)
C113 0.054(4) 0.033(3) 0.064(4) 0.003(3) 0.018(3) 0.020(3)
C1 0.027(3) 0.048(3) 0.029(3) 0.014(2) 0.007(2) 0.017(2)
C124 0.024(3) 0.071(5) 0.055(4) 0.016(3) 0.000(3) 0.016(3)
C23 0.056(4) 0.049(4) 0.034(3) 0.029(3) 0.012(3) 0.012(3)
F4 0.185(7) 0.115(5) 0.140(6) 0.056(4) 0.093(5) 0.019(5)
C213 0.048(4) 0.048(4) 0.049(4) 0.015(3) 0.000(3) -0.002(3)
C21 0.039(3) 0.052(3) 0.018(2) 0.010(2) 0.002(2) 0.015(3)
C224 0.102(6) 0.057(4) 0.044(4) 0.016(3) 0.006(4) 0.051(4)
C225 0.089(6) 0.045(4) 0.067(5) 0.026(4) 0.018(4) 0.038(4)
C212 0.041(3) 0.046(3) 0.030(3) 0.007(3) 0.000(2) -0.003(3)
C123 0.034(3) 0.078(5) 0.065(4) 0.038(4) 0.003(3) 0.025(3)
C226 0.059(4) 0.037(3) 0.065(4) 0.019(3) 0.015(3) 0.024(3)
C116 0.114(6) 0.049(4) 0.044(4) 0.022(3) 0.018(4) 0.043(4)
C115 0.132(8) 0.054(5) 0.076(5) 0.033(4) 0.011(5) 0.053(5)
C215 0.057(4) 0.094(6) 0.027(3) 0.004(3) 0.001(3) 0.012(4)
C13 0.041(3) 0.061(4) 0.061(4) 0.028(3) 0.013(3) 0.019(3)
F2 0.186(8) 0.085(5) 0.322(13) 0.090(7) 0.080(8) 0.042(5)
F1 0.389(15) 0.073(4) 0.222(9) 0.078(5) 0.172(10) 0.102(7)
F6 0.151(6) 0.160(7) 0.192(8) 0.092(6) 0.091(6) 0.049(5)
F3 0.126(7) 0.51(2) 0.119(7) 0.020(10) -0.028(5) 0.146(10)
N5 0.067(4) 0.037(3) 0.065(4) 0.010(3) -0.007(3) 0.023(3)
N6 0.110(6) 0.068(5) 0.074(5) 0.038(4) -0.011(4) 0.007(4)

loop_
_atom_type_symbol
_atom_type_description
_atom_type_scat_dispersion_real
_atom_type_scat_dispersion_imag
_atom_type_scat_source
C C 0.0033 0.0016 'International Tables Vol C Tables 4.2.6.8 and 6.1.1.4'
H H 0.0000 0.0000 'International Tables Vol C Tables 4.2.6.8 and 6.1.1.4'
N N 0.0061 0.0033 'International Tables Vol C Tables 4.2.6.8 and 6.1.1.4'
O O 0.0106 0.0060 'International Tables Vol C Tables 4.2.6.8 and 6.1.1.4'
F F 0.0171 0.0103 'International Tables Vol C Tables 4.2.6.8 and 6.1.1.4'
P P 0.1023 0.0942 'International Tables Vol C Tables 4.2.6.8 and 6.1.1.4'
Ru Ru -1.2594 0.8363 'International Tables Vol C Tables 4.2.6.8 and 6.1.1.4'

loop_
_geom_angle_atom_site_label_1
_geom_angle_atom_site_label_2
_geom_angle_atom_site_label_3
_geom_angle
N1 Ru1 C22 153.5(2)
N1 Ru1 C21 139.43(18)
C22 Ru1 C21 38.1(2)
N1 Ru1 C24 93.09(19)
C22 Ru1 C24 62.0(2)
C21 Ru1 C24 62.1(2)
N1 Ru1 C23 116.8(2)
C22 Ru1 C23 37.2(2)
C21 Ru1 C23 62.3(2)
C24 Ru1 C23 36.5(2)
N1 Ru1 C25 103.89(19)
C22 Ru1 C25 62.7(2)
C21 Ru1 C25 37.0(2)
C24 Ru1 C25 37.5(2)
C23 Ru1 C25 62.0(2)
N1 Ru1 P1 85.01(12)
C22 Ru1 P1 120.70(17)
C21 Ru1 P1 99.17(15)
C24 Ru1 P1 147.17(18)
C23 Ru1 P1 157.86(16)
C25 Ru1 P1 111.34(16)
N1 Ru1 P2 90.42(12)
C22 Ru1 P2 98.79(16)
C21 Ru1 P2 130.15(15)
C24 Ru1 P2 130.19(18)
C23 Ru1 P2 99.87(17)
C25 Ru1 P2 160.52(16)
P1 Ru1 P2 82.63(4)
C111 P1 C121 104.3(2)
C111 P1 C131 105.9(2)
C121 P1 C131 102.8(2)
C111 P1 Ru1 115.74(16)
C121 P1 Ru1 118.90(17)
C131 P1 Ru1 107.72(16)
C221 P2 C211 104.5(2)
C221 P2 C231 106.0(2)
C211 P2 C231 106.5(2)
C221 P2 Ru1 114.13(17)
C211 P2 Ru1 114.46(17)
C231 P2 Ru1 110.63(16)
F3 P3 F5 173.5(9)
F3 P3 F1 94.8(8)
F5 P3 F1 90.1(7)
F3 P3 F4 89.9(5)
F5 P3 F4 94.0(6)
F1 P3 F4 96.3(4)
F3 P3 F2 91.4(7)
F5 P3 F2 83.5(6)
F1 P3 F2 172.6(6)
F4 P3 F2 87.9(5)
F3 P3 F6 89.2(6)
F5 P3 F6 86.9(6)
F1 P3 F6 85.3(4)
F4 P3 F6 178.2(4)
F2 P3 F6 90.6(5)
C1 N1 Ru1 179.0(4)
C4 C5 C6 119.9(5)
C4 C5 C8 119.6(5)
C6 C5 C8 120.5(5)
C112 C111 C116 118.6(5)
C112 C111 P1 117.5(4)
C116 C111 P1 123.8(4)
O2 C12 N2 119.7(5)
O2 C12 C11 124.4(5)
N2 C12 C11 115.9(5)
C9 N2 C12 125.6(5)
C9 N2 C8 118.6(5)
C12 N2 C8 115.4(5)
C3 C2 C7 120.8(5)
C3 C2 C1 118.9(5)
C7 C2 C1 120.1(5)
C10 C11 C12 118.8(5)
C10 C11 C13 123.4(5)
C12 C11 C13 117.8(5)
C7 C6 C5 120.2(6)
C7 C6 H6 119.9
C5 C6 H6 119.9
C10 N3 C9 122.6(5)
C10 N3 C14 121.0(6)
C9 N3 C14 115.7(6)
C121 C126 C125 120.6(5)
C121 C126 H126 119.7
C125 C126 H126 119.7
C131 C231 P2 109.2(3)
C131 C231 H23D 109.8
P2 C231 H23D 109.8
C131 C231 H23E 109.8
P2 C231 H23E 109.8
H23D C231 H23E 108.3
C124 C125 C126 119.9(6)
C124 C125 H125 120.0
C126 C125 H125 120.0
C226 C221 C222 118.2(5)
C226 C221 P2 118.3(4)
C222 C221 P2 123.1(4)
C4 C3 C2 119.4(5)
C4 C3 H3 120.3
C2 C3 H3 120.3
C21 C25 C24 107.2(5)
C21 C25 Ru1 71.0(3)
C24 C25 Ru1 70.8(3)
C21 C25 H25 126.4
C24 C25 H25 126.4
Ru1 C25 H25 123.5
C126 C121 C122 118.6(5)
C126 C121 P1 121.1(4)
C122 C121 P1 120.3(4)
C223 C222 C221 119.7(6)
C223 C222 H222 120.1
C221 C222 H222 120.1
C23 C22 C21 107.5(5)
C23 C22 Ru1 72.5(3)
C21 C22 Ru1 71.7(3)
C23 C22 H22 126.3
C21 C22 H22 126.3
Ru1 C22 H22 121.3
N2 C8 C5 111.8(4)
C224 C223 C222 120.9(7)
C224 C223 H223 119.6
C222 C223 H223 119.6
C123 C122 C121 121.0(6)
C123 C122 H122 119.5
C121 C122 H122 119.5
C216 C211 C212 118.5(5)
C216 C211 P2 123.8(4)
C212 C211 P2 117.7(4)
C3 C4 C5 120.6(5)
C3 C4 H4 119.7
C5 C4 H4 119.7
C11 C10 N3 122.6(5)
C11 C10 H10 118.7
N3 C10 H10 118.7
O1 C9 N2 122.6(6)
O1 C9 N3 123.2(6)
N2 C9 N3 114.2(5)
C23 C24 C25 108.9(5)
C23 C24 Ru1 72.1(3)
C25 C24 Ru1 71.8(3)
C23 C24 H24 125.6
C25 C24 H24 125.6
Ru1 C24 H24 122.2
C111 C112 C113 119.9(6)
C111 C112 H112 120.1
C113 C112 H112 120.1
C113 C114 C115 119.1(6)
C113 C114 H114 120.4
C115 C114 H114 120.4
C231 C131 P1 106.8(3)
C231 C131 H13D 110.4
P1 C131 H13D 110.4
C231 C131 H13E 110.4
P1 C131 H13E 110.4
H13D C131 H13E 108.6
C215 C216 C211 120.4(6)
C215 C216 H216 119.8
C211 C216 H216 119.8
C215 C214 C213 119.6(6)
C215 C214 H214 120.2
C213 C214 H214 120.2
C6 C7 C2 119.0(5)
C6 C7 H7 120.5
C2 C7 H7 120.5
C114 C113 C112 121.8(6)
C114 C113 H113 119.1
C112 C113 H113 119.1
N1 C1 C2 174.0(5)
C125 C124 C123 120.4(6)
C125 C124 H124 119.8
C123 C124 H124 119.8
C24 C23 C22 108.5(6)
C24 C23 Ru1 71.4(3)
C22 C23 Ru1 70.3(3)
C24 C23 H23 125.7
C22 C23 H23 125.7
Ru1 C23 H23 124.2
C212 C213 C214 120.2(6)
C212 C213 H213 119.9
C214 C213 H213 119.9
C25 C21 C22 107.8(5)
C25 C21 Ru1 72.0(3)
C22 C21 Ru1 70.2(3)
C25 C21 H21 126.1
C22 C21 H21 126.1
Ru1 C21 H21 123.3
C225 C224 C223 119.4(6)
C225 C224 H224 120.3
C223 C224 H224 120.3
C224 C225 C226 121.4(7)
C224 C225 H225 119.3
C226 C225 H225 119.3
C213 C212 C211 120.6(5)
C213 C212 H212 119.7
C211 C212 H212 119.7
C122 C123 C124 119.5(6)
C122 C123 H123 120.3
C124 C123 H123 120.3
C225 C226 C221 120.4(7)
C225 C226 H226 119.8
C221 C226 H226 119.8
C111 C116 C115 120.1(6)
C111 C116 H116 120.0
C115 C116 H116 120.0
C114 C115 C116 120.5(7)
C114 C115 H115 119.8
C116 C115 H115 119.8
C214 C215 C216 120.7(6)
C214 C215 H215 119.7
C216 C215 H215 119.7
C11 C13 H13A 109.5
C11 C13 H13B 109.5
H13A C13 H13B 109.5
C11 C13 H13C 109.5
H13A C13 H13C 109.5
H13B C13 H13C 109.5
C15 C14 O31 107.5(11)
C15 C14 N3 119.0(10)
O31 C14 N3 116.1(10)
N3 C14 C15A 99.9(7)
N3 C14 O31A 99.8(7)
C15A C14 O31A 93.1(7)
N6 N5 N4A 158.7(12)
N6 N5 N4 162.0(10)
C14 O31 C16 113.8(12)
C14 C15 C17 106.1(11)
N5 N4 C17 135.2(13)
C18 O4 H4A 109.5
C17 C16 O31 93.2(11)
C17 C16 C18 111.5(12)
O31 C16 C18 127.2(14)
C17 C16 H16 107.7
O31 C16 H16 107.7
C18 C16 H16 107.7
O4 C18 C16 108.7(13)
O4 C18 H18A 109.9
C16 C18 H18A 109.9
O4 C18 H18B 109.9
C16 C18 H18B 109.9
H18A C18 H18B 108.3
N4 C17 C16 112.2(13)
N4 C17 C15 108.0(12)
C16 C17 C15 104.8(11)
C14 C15A C17A 81.2(8)
C16A O31A C14 104.2(10)
N5 N4A C17A 103.2(13)
C18A O4A H4A1 109.5
C16A C17A N4A 123.6(18)
C16A C17A C15A 90.8(13)
N4A C17A C15A 119.9(12)
C16A C18A O4A 113(3)
C16A C18A H18C 109.1
O4A C18A H18C 109.1
C16A C18A H18D 109.1
O4A C18A H18D 109.1
H18C C18A H18D 107.8
C18A C16A O31A 120(3)
C18A C16A C17A 118(3)
O31A C16A C17A 102.0(15)
C18A C16A H16A 105.2
O31A C16A H16A 105.2
C17A C16A H16A 105.2

loop_
_geom_bond_atom_site_label_1
_geom_bond_atom_site_label_2
_geom_bond_distance
Ru1 N1 2.019(4)
Ru1 C22 2.199(5)
Ru1 C21 2.218(5)
Ru1 C24 2.219(5)
Ru1 C23 2.228(5)
Ru1 C25 2.232(5)
Ru1 P1 2.2823(12)
Ru1 P2 2.2898(13)
P1 C111 1.813(5)
P1 C121 1.822(5)
P1 C131 1.842(5)
P2 C221 1.825(5)
P2 C211 1.834(5)
P2 C231 1.843(5)
P3 F3 1.431(7)
P3 F5 1.495(8)
P3 F1 1.502(6)
P3 F4 1.522(6)
P3 F2 1.557(7)
P3 F6 1.592(7)
O2 C12 1.215(6)
N1 C1 1.132(6)
C5 C4 1.382(8)
C5 C6 1.397(8)
C5 C8 1.515(7)
C111 C112 1.379(7)
C111 C116 1.381(8)
C12 N2 1.404(7)
C12 C11 1.443(7)
N2 C9 1.367(8)
N2 C8 1.483(7)
C2 C3 1.391(8)
C2 C7 1.394(8)
C2 C1 1.437(7)
C11 C10 1.325(8)
C11 C13 1.500(8)
C6 C7 1.385(8)
C6 H6 0.9500
N3 C10 1.371(8)
N3 C9 1.393(8)
N3 C14 1.470(11)
C126 C121 1.376(7)
C126 C125 1.403(8)
C126 H126 0.9500
C231 C131 1.515(7)
C231 H23D 0.9900
C231 H23E 0.9900
C125 C124 1.357(9)
C125 H125 0.9500
O1 C9 1.215(7)
C221 C226 1.391(8)
C221 C222 1.397(8)
C3 C4 1.378(7)
C3 H3 0.9500
C25 C21 1.412(8)
C25 C24 1.430(9)
C25 H25 0.9500
C121 C122 1.389(7)
C222 C223 1.388(9)
C222 H222 0.9500
C22 C23 1.412(9)
C22 C21 1.441(8)
C22 H22 0.9500
C223 C224 1.373(11)
C223 H223 0.9500
C122 C123 1.382(8)
C122 H122 0.9500
C211 C216 1.393(7)
C211 C212 1.399(7)
C4 H4 0.9500
C10 H10 0.9500
C24 C23 1.393(9)
C24 H24 0.9500
C112 C113 1.387(8)
C112 H112 0.9500
C114 C113 1.350(10)
C114 C115 1.361(11)
C114 H114 0.9500
C131 H13D 0.9900
C131 H13E 0.9900
C216 C215 1.381(9)
C216 H216 0.9500
C214 C215 1.379(10)
C214 C213 1.382(9)
C214 H214 0.9500
C7 H7 0.9500
C113 H113 0.9500
C124 C123 1.385(9)
C124 H124 0.9500
C23 H23 0.9500
C213 C212 1.380(8)
C213 H213 0.9500
C21 H21 0.9500
C224 C225 1.352(11)
C224 H224 0.9500
C225 C226 1.377(9)
C225 H225 0.9500
C212 H212 0.9500
C123 H123 0.9500
C226 H226 0.9500
C116 C115 1.403(10)
C116 H116 0.9500
C115 H115 0.9500
C215 H215 0.9500
C13 H13A 0.9800
C13 H13B 0.9800
C13 H13C 0.9800
C14 C15 1.295(16)
C14 O31 1.370(16)
C14 C15A 1.638(15)
C14 O31A 1.741(15)
N5 N6 1.049(8)
N5 N4A 1.255(19)
N5 N4 1.289(14)
O31 C16 1.516(19)
C15 C17 1.561(19)
N4 C17 1.406(15)
O4 C18 1.410(15)
O4 H4A 0.8400
C16 C17 1.463(15)
C16 C18 1.588(15)
C16 H16 1.0000
C18 H18A 0.9900
C18 H18B 0.9900
C15A C17A 1.88(2)
O31A C16A 1.51(2)
N4A C17A 1.634(16)
O4A C18A 1.443(19)
O4A H4A1 0.8400
C17A C16A 1.535(17)
C18A C16A 1.32(4)
C18A H18C 0.9900
C18A H18D 0.9900
C16A H16A 1.0000

loop_
_geom_torsion_atom_site_label_1
_geom_torsion_atom_site_label_2
_geom_torsion_atom_site_label_3
_geom_torsion_atom_site_label_4
_geom_torsion
C121 P1 C111 C112 -72.7(4)
C131 P1 C111 C112 179.1(4)
Ru1 P1 C111 C112 59.9(4)
C121 P1 C111 C116 112.0(6)
C131 P1 C111 C116 3.8(6)
Ru1 P1 C111 C116 -115.4(5)
O2 C12 N2 C9 177.8(5)
C11 C12 N2 C9 -1.6(7)
O2 C12 N2 C8 4.5(7)
C11 C12 N2 C8 -174.8(4)
O2 C12 C11 C10 178.7(5)
N2 C12 C11 C10 -1.9(7)
O2 C12 C11 C13 -2.6(8)
N2 C12 C11 C13 176.8(5)
C4 C5 C6 C7 4.0(8)
C8 C5 C6 C7 -173.3(5)
C221 P2 C231 C131 -152.7(4)
C211 P2 C231 C131 96.4(4)
Ru1 P2 C231 C131 -28.5(4)
C121 C126 C125 C124 1.1(8)
C211 P2 C221 C226 -53.1(5)
C231 P2 C221 C226 -165.4(5)
Ru1 P2 C221 C226 72.6(5)
C211 P2 C221 C222 134.5(5)
C231 P2 C221 C222 22.3(5)
Ru1 P2 C221 C222 -99.7(5)
C7 C2 C3 C4 3.3(8)
C1 C2 C3 C4 -171.1(5)
C125 C126 C121 C122 -1.7(8)
C125 C126 C121 P1 -179.2(4)
C111 P1 C121 C126 -37.3(5)
C131 P1 C121 C126 73.0(4)
Ru1 P1 C121 C126 -168.1(3)
C111 P1 C121 C122 145.3(4)
C131 P1 C121 C122 -104.4(4)
Ru1 P1 C121 C122 14.5(5)
C226 C221 C222 C223 1.1(9)
P2 C221 C222 C223 173.4(5)
C9 N2 C8 C5 107.0(6)
C12 N2 C8 C5 -79.2(6)
C4 C5 C8 N2 117.6(6)
C6 C5 C8 N2 -65.1(7)
C221 C222 C223 C224 -2.3(10)
C126 C121 C122 C123 1.6(8)
P1 C121 C122 C123 179.1(5)
C221 P2 C211 C216 -95.7(5)
C231 P2 C211 C216 16.2(5)
Ru1 P2 C211 C216 138.7(4)
C221 P2 C211 C212 85.3(5)
C231 P2 C211 C212 -162.8(4)
Ru1 P2 C211 C212 -40.2(5)
C2 C3 C4 C5 -0.3(8)
C6 C5 C4 C3 -3.3(8)
C8 C5 C4 C3 174.1(5)
C12 C11 C10 N3 1.7(8)
C13 C11 C10 N3 -176.9(6)
C9 N3 C10 C11 2.0(9)
C14 N3 C10 C11 172.5(7)
C12 N2 C9 O1 -174.5(6)
C8 N2 C9 O1 -1.4(9)
C12 N2 C9 N3 4.9(8)
C8 N2 C9 N3 178.0(5)
C10 N3 C9 O1 174.3(6)
C14 N3 C9 O1 3.4(10)
C10 N3 C9 N2 -5.1(9)
C14 N3 C9 N2 -176.0(6)
C21 C25 C24 C23 1.0(6)
Ru1 C25 C24 C23 62.9(4)
C21 C25 C24 Ru1 -62.0(3)
C116 C111 C112 C113 -0.9(9)
P1 C111 C112 C113 -176.4(5)
P2 C231 C131 P1 48.6(4)
C111 P1 C131 C231 -174.4(3)
C121 P1 C131 C231 76.4(4)
Ru1 P1 C131 C231 -50.0(4)
C212 C211 C216 C215 -1.2(9)
P2 C211 C216 C215 179.9(5)
C5 C6 C7 C2 -1.1(8)
C3 C2 C7 C6 -2.6(8)
C1 C2 C7 C6 171.8(5)
C115 C114 C113 C112 1.8(11)
C111 C112 C113 C114 0.0(10)
C126 C125 C124 C123 -0.3(10)
C25 C24 C23 C22 -1.9(6)
Ru1 C24 C23 C22 60.8(4)
C25 C24 C23 Ru1 -62.7(3)
C21 C22 C23 C24 2.1(6)
Ru1 C22 C23 C24 -61.5(4)
C21 C22 C23 Ru1 63.6(3)
C215 C214 C213 C212 2.3(11)
C24 C25 C21 C22 0.4(6)
Ru1 C25 C21 C22 -61.5(3)
C24 C25 C21 Ru1 61.8(3)
C23 C22 C21 C25 -1.5(6)
Ru1 C22 C21 C25 62.6(3)
C23 C22 C21 Ru1 -64.2(3)
C222 C223 C224 C225 1.2(11)
C223 C224 C225 C226 1.1(11)
C214 C213 C212 C211 -4.1(10)
C216 C211 C212 C213 3.5(9)
P2 C211 C212 C213 -177.5(5)
C121 C122 C123 C124 -0.8(10)
C125 C124 C123 C122 0.2(10)
C224 C225 C226 C221 -2.3(11)
C222 C221 C226 C225 1.2(9)
P2 C221 C226 C225 -171.5(5)
C112 C111 C116 C115 0.0(11)
P1 C111 C116 C115 175.3(6)
C113 C114 C115 C116 -2.7(13)
C111 C116 C115 C114 1.8(13)
C213 C214 C215 C216 0.0(12)
C211 C216 C215 C214 -0.5(12)
C10 N3 C14 C15 61.4(13)
C9 N3 C14 C15 -127.5(11)
C10 N3 C14 O31 -69.4(12)
C9 N3 C14 O31 101.6(11)
C10 N3 C14 C15A -54.4(9)
C9 N3 C14 C15A 116.6(7)
C10 N3 C14 O31A 40.5(9)
C9 N3 C14 O31A -148.4(6)
C15 C14 O31 C16 -13.5(18)
N3 C14 O31 C16 122.6(12)
C15A C14 O31 C16 79(2)
O31A C14 O31 C16 14.6(15)
O31 C14 C15 C17 -11.4(15)
N3 C14 C15 C17 -146.0(9)
C15A C14 C15 C17 -34.0(13)
O31A C14 C15 C17 -96.3(18)
N6 N5 N4 C17 114(3)
N4A N5 N4 C17 -102(3)
C14 O31 C16 C17 32.1(15)
C14 O31 C16 C18 -88.1(17)
C17 C16 C18 O4 -44(2)
O31 C16 C18 O4 68(2)
N5 N4 C17 C16 40(3)
N5 N4 C17 C15 154.9(17)
O31 C16 C17 N4 81.8(14)
C18 C16 C17 N4 -146.0(14)
O31 C16 C17 C15 -35.1(13)
C18 C16 C17 C15 97.1(14)
C14 C15 C17 N4 -86.7(15)
C14 C15 C17 C16 33.1(15)
C15 C14 C15A C17A 38.5(11)
O31 C14 C15A C17A -56(2)
N3 C14 C15A C17A 163.1(8)
O31A C14 C15A C17A 62.6(7)
C15 C14 O31A C16A 82.2(19)
O31 C14 O31A C16A -20.4(15)
N3 C14 O31A C16A -140.3(12)
C15A C14 O31A C16A -39.7(13)
N6 N5 N4A C17A -144(2)
N4 N5 N4A C17A 65.5(19)
N5 N4A C17A C16A -100(2)
N5 N4A C17A C15A 146.1(13)
C14 C15A C17A C16A -77.0(13)
C14 C15A C17A N4A 53.3(14)
O4A C18A C16A O31A -55(4)
O4A C18A C16A C17A 70(4)
C14 O31A C16A C18A 118(2)
C14 O31A C16A C17A -14.5(18)
N4A C17A C16A C18A 154(2)
C15A C17A C16A C18A -79(2)
N4A C17A C16A O31A -73(2)
C15A C17A C16A O31A 54.8(15)
